data_7016831
loop_
_publ_author_name
'Selvakumar, K.'
'Singh, Harkesh B.'
'Goel, Nidhi'
'Singh, Udai P.'
'Butcher, Ray J.'

_publ_section_title
;
 Synthesis and structural characterization of pincer type bicyclic
 diacyloxy- and diazaselenuranes.
;
_journal_issue 38
_journal_name_full 'Dalton transactions (Cambridge, England : 2003)'
_journal_page_first 9858
_journal_page_last 9867
_journal_paper_doi 10.1039/c1dt10862j
_journal_volume 40
_journal_year 2011
_chemical_formula_sum 'C30 H26 N2 O2 Se'
_chemical_formula_weight 525.49
_chemical_name_systematic
;
?
;
_space_group_IT_number 14
_symmetry_cell_setting monoclinic
_symmetry_space_group_name_Hall '-P 2ybc'
_symmetry_space_group_name_H-M 'P 1 21/c 1'
_atom_sites_solution_hydrogens geom
_atom_sites_solution_primary direct
_atom_sites_solution_secondary difmap
_audit_creation_method SHELXL-97
_cell_angle_alpha 90.00
_cell_angle_beta 115.5854(17)
_cell_angle_gamma 90.00
_cell_formula_units_Z 4
_cell_length_a 10.01795(14)
_cell_length_b 24.1373(2)
_cell_length_c 11.14207(15)
_cell_measurement_reflns_used 8105
_cell_measurement_temperature 295(2)
_cell_measurement_theta_max 77.2898
_cell_measurement_theta_min 4.3960
_cell_volume 2430.03(6)
_computing_cell_refinement
;
CrysAlisPro, Oxford Diffraction Ltd.,
Version 1.171.33.55 (release 05-01-2010 CrysAlis171 .NET)
(compiled Jan 5 2010,16:28:46)
;
_computing_data_collection
;
CrysAlisPro, Oxford Diffraction Ltd.,
Version 1.171.33.55 (release 05-01-2010 CrysAlis171 .NET)
(compiled Jan 5 2010,16:28:46)
;
_computing_data_reduction
;
CrysAlisPro, Oxford Diffraction Ltd.,
Version 1.171.33.55 (release 05-01-2010 CrysAlis171 .NET)
(compiled Jan 5 2010,16:28:46)
;
_computing_molecular_graphics 'SHELXTL (Sheldrick, 2008)'
_computing_publication_material Shelxtl
_computing_structure_refinement 'SHELXL-97 (Sheldrick, 2008)'
_computing_structure_solution 'SHELXS-97 (Sheldrick, 2008)'
_diffrn_ambient_temperature 295(2)
_diffrn_detector_area_resol_mean 10.5081
_diffrn_measured_fraction_theta_full 0.998
_diffrn_measured_fraction_theta_max 0.985
_diffrn_measurement_device_type 'Xcalibur, Ruby, Gemini'
_diffrn_measurement_method '\w scans'
_diffrn_radiation_monochromator graphite
_diffrn_radiation_source 'Enhance (Cu) X-ray Source'
_diffrn_radiation_type CuK\a
_diffrn_radiation_wavelength 1.54184
_diffrn_reflns_av_R_equivalents 0.0214
_diffrn_reflns_av_sigmaI/netI 0.0225
_diffrn_reflns_limit_h_max 12
_diffrn_reflns_limit_h_min -12
_diffrn_reflns_limit_k_max 28
_diffrn_reflns_limit_k_min -30
_diffrn_reflns_limit_l_max 8
_diffrn_reflns_limit_l_min -13
_diffrn_reflns_number 11509
_diffrn_reflns_theta_full 67.50
_diffrn_reflns_theta_max 77.50
_diffrn_reflns_theta_min 4.77
_exptl_absorpt_coefficient_mu 2.332
_exptl_absorpt_correction_T_max 1.00000
_exptl_absorpt_correction_T_min 0.94992
_exptl_absorpt_correction_type multi-scan
_exptl_absorpt_process_details
;
CrysAlisPro, Oxford Diffraction Ltd.,
Version 1.171.33.55 (release 05-01-2010 CrysAlis171 .NET)
(compiled Jan 5 2010,16:28:46)
Empirical absorption correction using spherical harmonics,
implemented in SCALE3 ABSPACK scaling algorithm.
;
_exptl_crystal_colour colorless
_exptl_crystal_density_diffrn 1.436
_exptl_crystal_density_method 'not measured'
_exptl_crystal_description prism
_exptl_crystal_F_000 1080
_exptl_crystal_size_max 0.3685
_exptl_crystal_size_mid 0.2828
_exptl_crystal_size_min 0.1482
_refine_diff_density_max 0.671
_refine_diff_density_min -0.416
_refine_diff_density_rms 0.057
_refine_ls_extinction_method none
_refine_ls_goodness_of_fit_ref 1.014
_refine_ls_hydrogen_treatment constr
_refine_ls_matrix_type full
_refine_ls_number_parameters 319
_refine_ls_number_reflns 5095
_refine_ls_number_restraints 0
_refine_ls_restrained_S_all 1.014
_refine_ls_R_factor_all 0.0356
_refine_ls_R_factor_gt 0.0317
_refine_ls_shift/su_max 0.004
_refine_ls_shift/su_mean 0.000
_refine_ls_structure_factor_coef Fsqd
_refine_ls_weighting_details 'calc w=1/[\s^2^(Fo^2^)+(0.0654P)^2^] where P=(Fo^2^+2Fc^2^)/3'
_refine_ls_weighting_scheme calc
_refine_ls_wR_factor_gt 0.0840
_refine_ls_wR_factor_ref 0.0859
_reflns_number_gt 4477
_reflns_number_total 5095
_reflns_threshold_expression I>2\s(I)
_cod_data_source_file c1dt10862j.txt
_cod_data_source_block 27
_cod_original_cell_volume 2430.03(5)
_cod_database_code 7016831

loop_
_symmetry_equiv_pos_as_xyz
'x, y, z'
'-x, y+1/2, -z+1/2'
'-x, -y, -z'
'x, -y-1/2, z-1/2'

loop_
_atom_site_label
_atom_site_type_symbol
_atom_site_fract_x
_atom_site_fract_y
_atom_site_fract_z
_atom_site_U_iso_or_equiv
_atom_site_adp_type
_atom_site_occupancy
_atom_site_symmetry_multiplicity
_atom_site_calc_flag
_atom_site_refinement_flags
Se Se 0.548062(17) 0.561097(6) 0.677310(16) 0.03274(8) Uani 1 1 d .
O1 O 0.45096(17) 0.72674(5) 0.63936(15) 0.0502(3) Uani 1 1 d .
O2 O 0.8404(2) 0.49897(6) 0.5361(2) 0.0654(5) Uani 1 1 d .
N1 N 0.45768(16) 0.63444(6) 0.69643(15) 0.0370(3) Uani 1 1 d .
N2 N 0.68236(16) 0.50220(6) 0.63928(15) 0.0376(3) Uani 1 1 d .
C1 C 0.64415(18) 0.60814(7) 0.60541(16) 0.0337(3) Uani 1 1 d .
C2 C 0.60862(17) 0.66324(7) 0.59678(16) 0.0345(3) Uani 1 1 d .
C3 C 0.67959(18) 0.69856(7) 0.54382(16) 0.0369(3) Uani 1 1 d .
H3A H 0.6577 0.7362 0.5361 0.044 Uiso 1 1 calc R
C4 C 0.78331(18) 0.67814(7) 0.50214(16) 0.0368(3) Uani 1 1 d .
C5 C 0.81255(19) 0.62070(7) 0.51172(17) 0.0386(3) Uani 1 1 d .
H5A H 0.8802 0.6066 0.4831 0.046 Uiso 1 1 calc R
C6 C 0.74201(18) 0.58510(7) 0.56310(16) 0.0365(3) Uani 1 1 d .
C7 C 0.49764(19) 0.67948(7) 0.64607(16) 0.0366(3) Uani 1 1 d .
C8 C 0.35670(18) 0.63635(7) 0.75461(16) 0.0360(3) Uani 1 1 d .
C9 C 0.24967(19) 0.59503(7) 0.72464(18) 0.0415(3) Uani 1 1 d .
H9A H 0.2408 0.5677 0.6628 0.050 Uiso 1 1 calc R
C10 C 0.1564(2) 0.59497(9) 0.7877(2) 0.0501(4) Uani 1 1 d .
H10A H 0.0865 0.5670 0.7694 0.060 Uiso 1 1 calc R
C11 C 0.1671(3) 0.63629(9) 0.8775(2) 0.0559(5) Uani 1 1 d .
H11A H 0.1037 0.6364 0.9185 0.067 Uiso 1 1 calc R
C12 C 0.2721(2) 0.67740(9) 0.9059(2) 0.0515(4) Uani 1 1 d .
H12A H 0.2787 0.7052 0.9659 0.062 Uiso 1 1 calc R
C13 C 0.3678(2) 0.67758(8) 0.84603(18) 0.0414(3) Uani 1 1 d .
H13A H 0.4392 0.7051 0.8667 0.050 Uiso 1 1 calc R
C14 C 0.8659(2) 0.71626(8) 0.44734(18) 0.0430(4) Uani 1 1 d .
C15 C 0.8166(3) 0.77674(9) 0.4386(3) 0.0614(6) Uani 1 1 d .
H15A H 0.8370 0.7901 0.5259 0.092 Uiso 1 1 calc R
H15B H 0.7123 0.7793 0.3825 0.092 Uiso 1 1 calc R
H15C H 0.8696 0.7988 0.4017 0.092 Uiso 1 1 calc R
C16 C 1.0314(3) 0.71384(13) 0.5389(3) 0.0790(9) Uani 1 1 d .
H16A H 1.0481 0.7242 0.6275 0.118 Uiso 1 1 calc R
H16B H 1.0832 0.7390 0.5071 0.118 Uiso 1 1 calc R
H16C H 1.0670 0.6768 0.5397 0.118 Uiso 1 1 calc R
C17 C 0.8366(4) 0.69722(12) 0.3076(3) 0.0744(7) Uani 1 1 d .
H17A H 0.8872 0.7213 0.2723 0.112 Uiso 1 1 calc R
H17B H 0.7322 0.6984 0.2513 0.112 Uiso 1 1 calc R
H17C H 0.8719 0.6600 0.3113 0.112 Uiso 1 1 calc R
C18 C 0.7617(2) 0.52354(7) 0.57742(19) 0.0407(4) Uani 1 1 d .
C19 C 0.67836(19) 0.44524(7) 0.66883(17) 0.0373(3) Uani 1 1 d .
C20 C 0.7571(2) 0.40408(8) 0.63851(19) 0.0444(4) Uani 1 1 d .
H20A H 0.8146 0.4131 0.5945 0.053 Uiso 1 1 calc R
C21 C 0.7488(3) 0.34927(8) 0.6748(2) 0.0541(5) Uani 1 1 d .
H21A H 0.8020 0.3221 0.6549 0.065 Uiso 1 1 calc R
C22 C 0.6641(3) 0.33443(8) 0.7391(2) 0.0550(5) Uani 1 1 d .
H22A H 0.6607 0.2978 0.7633 0.066 Uiso 1 1 calc R
C23 C 0.5845(3) 0.37471(9) 0.7671(2) 0.0546(5) Uani 1 1 d .
H23A H 0.5259 0.3652 0.8097 0.066 Uiso 1 1 calc R
C24 C 0.5911(3) 0.42933(8) 0.7323(2) 0.0514(5) Uani 1 1 d .
H24A H 0.5361 0.4560 0.7515 0.062 Uiso 1 1 calc R
C25 C 0.6811(2) 0.56051(6) 0.86644(17) 0.0362(3) Uani 1 1 d .
C26 C 0.8315(2) 0.56611(9) 0.9093(2) 0.0502(4) Uani 1 1 d .
H26A H 0.8710 0.5712 0.8484 0.060 Uiso 1 1 calc R
C27 C 0.9233(3) 0.56406(10) 1.0450(2) 0.0606(6) Uani 1 1 d .
H27A H 1.0250 0.5680 1.0754 0.073 Uiso 1 1 calc R
C28 C 0.8635(3) 0.55614(10) 1.1347(2) 0.0606(6) Uani 1 1 d .
H28A H 0.9252 0.5543 1.2254 0.073 Uiso 1 1 calc R
C29 C 0.7124(3) 0.55091(11) 1.0898(2) 0.0627(6) Uani 1 1 d .
H29A H 0.6725 0.5460 1.1505 0.075 Uiso 1 1 calc R
C30 C 0.6193(2) 0.55294(10) 0.9546(2) 0.0521(5) Uani 1 1 d .
H30A H 0.5174 0.5493 0.9240 0.063 Uiso 1 1 calc R

loop_
_atom_site_aniso_label
_atom_site_aniso_U_11
_atom_site_aniso_U_22
_atom_site_aniso_U_33
_atom_site_aniso_U_23
_atom_site_aniso_U_13
_atom_site_aniso_U_12
Se 0.02930(11) 0.03286(11) 0.03830(11) -0.00101(6) 0.01672(8) -0.00169(5)
O1 0.0604(8) 0.0387(6) 0.0642(8) 0.0092(5) 0.0389(7) 0.0128(6)
O2 0.0808(11) 0.0407(7) 0.1104(14) -0.0055(7) 0.0749(11) 0.0006(7)
N1 0.0355(7) 0.0350(7) 0.0457(7) 0.0005(5) 0.0226(6) 0.0031(5)
N2 0.0383(7) 0.0320(7) 0.0481(8) -0.0028(5) 0.0241(6) -0.0001(5)
C1 0.0329(7) 0.0355(7) 0.0360(7) 0.0012(6) 0.0180(6) -0.0027(6)
C2 0.0332(7) 0.0363(8) 0.0342(7) 0.0016(6) 0.0149(6) 0.0014(6)
C3 0.0385(8) 0.0354(7) 0.0375(8) 0.0032(6) 0.0170(6) 0.0007(6)
C4 0.0351(8) 0.0420(8) 0.0334(7) 0.0022(6) 0.0148(6) -0.0024(6)
C5 0.0364(8) 0.0416(8) 0.0439(8) -0.0018(6) 0.0231(7) -0.0010(7)
C6 0.0338(8) 0.0377(8) 0.0408(8) -0.0034(6) 0.0188(6) -0.0017(6)
C7 0.0371(8) 0.0361(8) 0.0386(8) 0.0022(6) 0.0184(6) 0.0034(6)
C8 0.0314(7) 0.0390(8) 0.0393(8) 0.0019(6) 0.0169(6) 0.0051(6)
C9 0.0369(8) 0.0406(8) 0.0476(9) -0.0030(7) 0.0188(7) 0.0009(7)
C10 0.0399(9) 0.0506(10) 0.0639(12) 0.0018(9) 0.0264(8) -0.0046(8)
C11 0.0537(11) 0.0639(13) 0.0673(13) 0.0002(10) 0.0423(10) -0.0008(9)
C12 0.0570(11) 0.0552(11) 0.0523(10) -0.0078(8) 0.0331(9) -0.0010(9)
C13 0.0405(8) 0.0410(9) 0.0448(9) -0.0035(7) 0.0205(7) -0.0033(7)
C14 0.0422(9) 0.0459(9) 0.0452(9) 0.0092(7) 0.0227(7) -0.0009(7)
C15 0.0731(15) 0.0482(11) 0.0771(15) 0.0177(10) 0.0458(13) 0.0014(10)
C16 0.0412(11) 0.0906(19) 0.0974(19) 0.0432(16) 0.0227(12) -0.0067(11)
C17 0.110(2) 0.0708(15) 0.0637(14) 0.0028(11) 0.0581(15) -0.0117(14)
C18 0.0394(8) 0.0364(8) 0.0535(10) -0.0061(7) 0.0269(7) -0.0040(7)
C19 0.0346(8) 0.0340(8) 0.0402(8) -0.0045(6) 0.0131(6) -0.0045(6)
C20 0.0433(9) 0.0382(8) 0.0517(10) -0.0032(7) 0.0204(8) -0.0009(7)
C21 0.0605(12) 0.0357(9) 0.0641(12) -0.0019(8) 0.0250(10) 0.0064(8)
C22 0.0678(13) 0.0350(9) 0.0558(11) 0.0022(8) 0.0206(10) -0.0037(9)
C23 0.0629(12) 0.0450(10) 0.0628(12) 0.0027(8) 0.0336(10) -0.0089(9)
C24 0.0578(12) 0.0387(9) 0.0698(13) -0.0010(9) 0.0390(11) -0.0007(8)
C25 0.0362(8) 0.0338(8) 0.0368(8) 0.0011(6) 0.0140(6) 0.0006(6)
C26 0.0390(10) 0.0614(12) 0.0487(10) -0.0025(8) 0.0175(8) -0.0050(8)
C27 0.0422(11) 0.0737(15) 0.0540(12) -0.0039(9) 0.0096(9) -0.0045(9)
C28 0.0624(14) 0.0641(13) 0.0414(10) -0.0009(8) 0.0094(9) 0.0007(10)
C29 0.0660(14) 0.0795(15) 0.0468(11) 0.0076(10) 0.0285(11) 0.0007(12)
C30 0.0444(10) 0.0676(13) 0.0459(10) 0.0069(8) 0.0210(8) 0.0015(9)

loop_
_atom_type_symbol
_atom_type_description
_atom_type_scat_dispersion_real
_atom_type_scat_dispersion_imag
_atom_type_scat_source
C C 0.0181 0.0091 'International Tables Vol C Tables 4.2.6.8 and 6.1.1.4'
H H 0.0000 0.0000 'International Tables Vol C Tables 4.2.6.8 and 6.1.1.4'
N N 0.0311 0.0180 'International Tables Vol C Tables 4.2.6.8 and 6.1.1.4'
O O 0.0492 0.0322 'International Tables Vol C Tables 4.2.6.8 and 6.1.1.4'
Se Se -0.7943 1.1372 'International Tables Vol C Tables 4.2.6.8 and 6.1.1.4'

loop_
_geom_angle_atom_site_label_1
_geom_angle_atom_site_label_2
_geom_angle_atom_site_label_3
_geom_angle
C1 Se C25 103.22(7)
C1 Se N1 81.50(6)
C25 Se N1 91.18(6)
C1 Se N2 80.44(6)
C25 Se N2 90.83(7)
N1 Se N2 161.81(6)
C7 N1 C8 123.88(14)
C7 N1 Se 115.29(10)
C8 N1 Se 120.79(11)
C18 N2 C19 124.52(14)
C18 N2 Se 114.06(11)
C19 N2 Se 121.28(11)
C2 C1 C6 124.80(15)
C2 C1 Se 116.86(11)
C6 C1 Se 118.32(12)
C1 C2 C3 117.33(15)
C1 C2 C7 116.26(14)
C3 C2 C7 126.40(15)
C2 C3 C4 120.86(15)
C2 C3 H3A 119.6
C4 C3 H3A 119.6
C3 C4 C5 118.75(15)
C3 C4 C14 121.87(16)
C5 C4 C14 119.38(15)
C6 C5 C4 120.98(15)
C6 C5 H5A 119.5
C4 C5 H5A 119.5
C1 C6 C5 117.24(15)
C1 C6 C18 116.43(14)
C5 C6 C18 126.34(14)
O1 C7 N1 126.71(15)
O1 C7 C2 123.34(15)
N1 C7 C2 109.95(14)
C13 C8 C9 119.72(15)
C13 C8 N1 120.65(15)
C9 C8 N1 119.57(15)
C10 C9 C8 119.63(17)
C10 C9 H9A 120.2
C8 C9 H9A 120.2
C11 C10 C9 120.36(18)
C11 C10 H10A 119.8
C9 C10 H10A 119.8
C12 C11 C10 119.86(17)
C12 C11 H11A 120.1
C10 C11 H11A 120.1
C11 C12 C13 120.62(18)
C11 C12 H12A 119.7
C13 C12 H12A 119.7
C12 C13 C8 119.79(18)
C12 C13 H13A 120.1
C8 C13 H13A 120.1
C17 C14 C16 110.2(2)
C17 C14 C4 109.10(17)
C16 C14 C4 109.18(15)
C17 C14 C15 107.91(19)
C16 C14 C15 107.8(2)
C4 C14 C15 112.59(15)
C14 C15 H15A 109.5
C14 C15 H15B 109.5
H15A C15 H15B 109.5
C14 C15 H15C 109.5
H15A C15 H15C 109.5
H15B C15 H15C 109.5
C14 C16 H16A 109.5
C14 C16 H16B 109.5
H16A C16 H16B 109.5
C14 C16 H16C 109.5
H16A C16 H16C 109.5
H16B C16 H16C 109.5
C14 C17 H17A 109.5
C14 C17 H17B 109.5
H17A C17 H17B 109.5
C14 C17 H17C 109.5
H17A C17 H17C 109.5
H17B C17 H17C 109.5
O2 C18 N2 128.32(17)
O2 C18 C6 121.13(16)
N2 C18 C6 110.55(14)
C24 C19 C20 118.01(17)
C24 C19 N2 118.12(16)
C20 C19 N2 123.88(16)
C21 C20 C19 119.53(18)
C21 C20 H20A 120.2
C19 C20 H20A 120.2
C22 C21 C20 121.72(19)
C22 C21 H21A 119.1
C20 C21 H21A 119.1
C21 C22 C23 118.88(19)
C21 C22 H22A 120.6
C23 C22 H22A 120.6
C22 C23 C24 120.5(2)
C22 C23 H23A 119.8
C24 C23 H23A 119.8
C23 C24 C19 121.36(19)
C23 C24 H24A 119.3
C19 C24 H24A 119.3
C26 C25 C30 121.74(18)
C26 C25 Se 120.67(14)
C30 C25 Se 117.57(14)
C25 C26 C27 119.0(2)
C25 C26 H26A 120.5
C27 C26 H26A 120.5
C28 C27 C26 120.1(2)
C28 C27 H27A 120.0
C26 C27 H27A 120.0
C29 C28 C27 120.0(2)
C29 C28 H28A 120.0
C27 C28 H28A 120.0
C28 C29 C30 120.5(2)
C28 C29 H29A 119.7
C30 C29 H29A 119.7
C25 C30 C29 118.6(2)
C25 C30 H30A 120.7
C29 C30 H30A 120.7

loop_
_geom_bond_atom_site_label_1
_geom_bond_atom_site_label_2
_geom_bond_distance
Se C1 1.8772(15)
Se C25 1.9472(17)
Se N1 2.0411(13)
Se N2 2.1220(13)
O1 C7 1.223(2)
O2 C18 1.224(2)
N1 C7 1.360(2)
N1 C8 1.419(2)
N2 C18 1.358(2)
N2 C19 1.418(2)
C1 C2 1.369(2)
C1 C6 1.375(2)
C2 C3 1.394(2)
C2 C7 1.490(2)
C3 C4 1.398(2)
C3 H3A 0.9300
C4 C5 1.411(2)
C4 C14 1.530(2)
C5 C6 1.384(2)
C5 H5A 0.9300
C6 C18 1.498(2)
C8 C13 1.394(2)
C8 C9 1.395(2)
C9 C10 1.390(3)
C9 H9A 0.9300
C10 C11 1.384(3)
C10 H10A 0.9300
C11 C12 1.380(3)
C11 H11A 0.9300
C12 C13 1.384(2)
C12 H12A 0.9300
C13 H13A 0.9300
C14 C17 1.525(3)
C14 C16 1.527(3)
C14 C15 1.531(3)
C15 H15A 0.9600
C15 H15B 0.9600
C15 H15C 0.9600
C16 H16A 0.9600
C16 H16B 0.9600
C16 H16C 0.9600
C17 H17A 0.9600
C17 H17B 0.9600
C17 H17C 0.9600
C19 C24 1.395(3)
C19 C20 1.398(2)
C20 C21 1.396(3)
C20 H20A 0.9300
C21 C22 1.373(3)
C21 H21A 0.9300
C22 C23 1.376(3)
C22 H22A 0.9300
C23 C24 1.384(3)
C23 H23A 0.9300
C24 H24A 0.9300
C25 C26 1.376(3)
C25 C30 1.381(3)
C26 C27 1.390(3)
C26 H26A 0.9300
C27 C28 1.383(4)
C27 H27A 0.9300
C28 C29 1.380(4)
C28 H28A 0.9300
C29 C30 1.389(3)
C29 H29A 0.9300
C30 H30A 0.9300

loop_
_geom_hbond_atom_site_label_D
_geom_hbond_atom_site_label_H
_geom_hbond_atom_site_label_A
_geom_hbond_distance_DH
_geom_hbond_distance_HA
_geom_hbond_distance_DA
_geom_hbond_angle_DHA
_geom_hbond_site_symmetry_A
C9 H9A O2 0.93 2.57 3.484(3) 167.5 3_666
C12 H12A O1 0.93 2.56 3.362(3) 145.4 4_576
C22 H22A O1 0.93 2.53 3.357(2) 147.9 2_646

loop_
_geom_torsion_atom_site_label_1
_geom_torsion_atom_site_label_2
_geom_torsion_atom_site_label_3
_geom_torsion_atom_site_label_4
_geom_torsion
C1 Se N1 C7 3.36(13)
C25 Se N1 C7 106.55(13)
N2 Se N1 C7 10.3(3)
C1 Se N1 C8 -178.70(14)
C25 Se N1 C8 -75.51(14)
N2 Se N1 C8 -171.77(16)
C1 Se N2 C18 -3.86(13)
C25 Se N2 C18 -107.13(14)
N1 Se N2 C18 -10.8(3)
C1 Se N2 C19 -179.65(14)
C25 Se N2 C19 77.08(14)
N1 Se N2 C19 173.40(16)
C25 Se C1 C2 -91.02(13)
N1 Se C1 C2 -1.80(13)
N2 Se C1 C2 -179.61(14)
C25 Se C1 C6 90.22(14)
N1 Se C1 C6 179.43(14)
N2 Se C1 C6 1.62(13)
C6 C1 C2 C3 -1.5(3)
Se C1 C2 C3 179.86(12)
C6 C1 C2 C7 178.84(16)
Se C1 C2 C7 0.2(2)
C1 C2 C3 C4 -0.3(2)
C7 C2 C3 C4 179.32(16)
C2 C3 C4 C5 1.5(2)
C2 C3 C4 C14 -178.25(16)
C3 C4 C5 C6 -1.0(2)
C14 C4 C5 C6 178.78(16)
C2 C1 C6 C5 2.0(3)
Se C1 C6 C5 -179.37(13)
C2 C1 C6 C18 -178.04(16)
Se C1 C6 C18 0.6(2)
C4 C5 C6 C1 -0.7(3)
C4 C5 C6 C18 179.32(16)
C8 N1 C7 O1 -2.4(3)
Se N1 C7 O1 175.44(15)
C8 N1 C7 C2 178.22(15)
Se N1 C7 C2 -3.92(18)
C1 C2 C7 O1 -176.84(17)
C3 C2 C7 O1 3.5(3)
C1 C2 C7 N1 2.5(2)
C3 C2 C7 N1 -177.11(16)
C7 N1 C8 C13 -45.8(3)
Se N1 C8 C13 136.46(14)
C7 N1 C8 C9 137.22(18)
Se N1 C8 C9 -40.5(2)
C13 C8 C9 C10 -0.9(3)
N1 C8 C9 C10 176.15(17)
C8 C9 C10 C11 1.4(3)
C9 C10 C11 C12 -0.8(4)
C10 C11 C12 C13 -0.4(4)
C11 C12 C13 C8 0.9(3)
C9 C8 C13 C12 -0.3(3)
N1 C8 C13 C12 -177.30(18)
C3 C4 C14 C17 -122.3(2)
C5 C4 C14 C17 57.9(2)
C3 C4 C14 C16 117.2(2)
C5 C4 C14 C16 -62.6(2)
C3 C4 C14 C15 -2.6(2)
C5 C4 C14 C15 177.70(18)
C19 N2 C18 O2 0.6(3)
Se N2 C18 O2 -175.0(2)
C19 N2 C18 C6 -179.46(15)
Se N2 C18 C6 4.91(19)
C1 C6 C18 O2 176.1(2)
C5 C6 C18 O2 -3.9(3)
C1 C6 C18 N2 -3.8(2)
C5 C6 C18 N2 176.17(17)
C18 N2 C19 C24 -179.66(19)
Se N2 C19 C24 -4.3(2)
C18 N2 C19 C20 0.5(3)
Se N2 C19 C20 175.87(14)
C24 C19 C20 C21 -1.4(3)
N2 C19 C20 C21 178.37(18)
C19 C20 C21 C22 0.4(3)
C20 C21 C22 C23 0.6(3)
C21 C22 C23 C24 -0.7(4)
C22 C23 C24 C19 -0.3(4)
C20 C19 C24 C23 1.4(3)
N2 C19 C24 C23 -178.4(2)
C1 Se C25 C26 -31.48(16)
N1 Se C25 C26 -113.03(15)
N2 Se C25 C26 48.89(15)
C1 Se C25 C30 150.07(15)
N1 Se C25 C30 68.53(15)
N2 Se C25 C30 -129.56(15)
C30 C25 C26 C27 0.0(3)
Se C25 C26 C27 -178.36(16)
C25 C26 C27 C28 0.4(3)
C26 C27 C28 C29 -0.8(4)
C27 C28 C29 C30 0.7(4)
C26 C25 C30 C29 -0.1(3)
Se C25 C30 C29 178.33(17)
C28 C29 C30 C25 -0.3(4)
